data_7012982
loop_
_publ_author_name
'Maurizio Peruzzini'
'Pierluigi Barbaro'
'Valerio Bertolasi'
'Claudio Bianchini'
'Isaac de los Rios'
'Nicoletta Mantovani'
'Lorenza Marvelli'
'Roberto Rossi'

_publ_section_title
;
 Nucleophilic addition of phosphines to rhenium allenylidenes.
 Unprecedented double P--H bond activation to give an
 \h1-P-phospha-1-butadienyl ligand
;
_journal_issue 21
_journal_name_full 'Dalton Trans.'
_journal_page_first 4121
_journal_page_last 4131
_journal_paper_doi 10.1039/b303216g
_journal_year 2003
_chemical_formula_moiety 'C58 H49 O2 P3 Re, C24 H20 B'
_chemical_formula_sum 'C82 H69 B O2 P3 Re'
_chemical_formula_weight 1376.29
_chemical_name_systematic
;
?
;
_space_group_IT_number 2
_symmetry_cell_setting triclinic
_symmetry_space_group_name_Hall '-P 1'
_symmetry_space_group_name_H-M 'P -1'
_atom_sites_solution_hydrogens geom
_atom_sites_solution_primary direct
_atom_sites_solution_secondary difmap
_audit_creation_method SHELXL-97
_cell_angle_alpha 113.430(1)
_cell_angle_beta 105.697(1)
_cell_angle_gamma 93.961(1)
_cell_formula_units_Z 2
_cell_length_a 12.2030(2)
_cell_length_b 16.7569(3)
_cell_length_c 19.3716(5)
_cell_measurement_reflns_used 52404
_cell_measurement_temperature 295
_cell_measurement_theta_max 30
_cell_measurement_theta_min 3
_cell_volume 3428.34(13)
_computing_cell_refinement 'Denzo-SMN (Otwinowski & Minor, 1997)'
_computing_data_collection 'Kappa CCD server software'
_computing_data_reduction 'Denzo-SMN (Otwinowski & Minor, 1997)'
_computing_molecular_graphics 'ORTEP III (Burnett & Johnson, 1996)'
_computing_publication_material
;
SHELXL-97 (Sheldrick, 1997), PARST (Nardelli, 1995)
;
_computing_structure_refinement 'SHELXL-97 (Sheldrick, 1997)'
_computing_structure_solution 'SIR97 (Altomare et al., 1999)'
_diffrn_ambient_temperature 295
_diffrn_measured_fraction_theta_full 0.983
_diffrn_measured_fraction_theta_max 0.983
_diffrn_measurement_device_type 'Nonius Kappa CCD'
_diffrn_measurement_method '\f scans and \w scans'
_diffrn_radiation_monochromator graphite
_diffrn_radiation_source 'fine-focus sealed tube'
_diffrn_radiation_type MoK\a
_diffrn_radiation_wavelength 0.71070
_diffrn_reflns_av_R_equivalents 0.062
_diffrn_reflns_av_sigmaI/netI 0.0720
_diffrn_reflns_limit_h_max 17
_diffrn_reflns_limit_h_min -17
_diffrn_reflns_limit_k_max 23
_diffrn_reflns_limit_k_min -23
_diffrn_reflns_limit_l_max 25
_diffrn_reflns_limit_l_min -27
_diffrn_reflns_number 52404
_diffrn_reflns_theta_full 30.06
_diffrn_reflns_theta_max 30
_diffrn_reflns_theta_min 3
_exptl_absorpt_coefficient_mu 1.889
_exptl_absorpt_correction_T_max 0.829
_exptl_absorpt_correction_T_min 0.645
_exptl_absorpt_correction_type empirical
_exptl_absorpt_process_details
;
SORTAV: R.H. Blessing, Acta Crystallogr. Sect A, 1995, 51, 33
;
_exptl_crystal_colour red
_exptl_crystal_density_diffrn 1.333
_exptl_crystal_density_method 'not measured'
_exptl_crystal_description prism
_exptl_crystal_F_000 1404
_exptl_crystal_size_max 0.24
_exptl_crystal_size_mid 0.12
_exptl_crystal_size_min 0.10
_refine_diff_density_max 0.965
_refine_diff_density_min -1.920
_refine_diff_density_rms 0.090
_refine_ls_extinction_method none
_refine_ls_goodness_of_fit_ref 1.044
_refine_ls_hydrogen_treatment mixed
_refine_ls_matrix_type full
_refine_ls_number_parameters 803
_refine_ls_number_reflns 19771
_refine_ls_number_restraints 0
_refine_ls_restrained_S_all 1.044
_refine_ls_R_factor_all 0.0734
_refine_ls_R_factor_gt 0.0460
_refine_ls_shift/su_max 0.003
_refine_ls_shift/su_mean 0.000
_refine_ls_structure_factor_coef Fsqd
_refine_ls_weighting_details 'calc w=1/[\s^2^(Fo^2^)+(0.0494P)^2^+2.1037P] where P=(Fo^2^+2Fc^2^)/3'
_refine_ls_weighting_scheme calc
_refine_ls_wR_factor_gt 0.1060
_refine_ls_wR_factor_ref 0.1237
_reflns_number_gt 15139
_reflns_number_total 19771
_reflns_threshold_expression I>2sigma(I)
_cod_data_source_file b303216g.txt
_cod_data_source_block (I)
_cod_depositor_comments
;
The following automatic conversions were performed:
'_symmetry_cell_setting' value 'Triclinic' changed to 'triclinic'
according to '/home/saulius/struct/CIF-dictionaries/cif_core.dic'
dictionary named 'cif_core.dic' version 2.4.1 from 2010-06-29.

Automatic conversion script
Id: cif_fix_enum 1527 2010-12-29 10:47:43Z saulius 
;
_cod_original_cell_volume 3428.3(1)
_cod_database_code 7012982

loop_
_symmetry_equiv_pos_as_xyz
'x, y, z'
'-x, -y, -z'

loop_
_atom_site_label
_atom_site_type_symbol
_atom_site_fract_x
_atom_site_fract_y
_atom_site_fract_z
_atom_site_U_iso_or_equiv
_atom_site_adp_type
_atom_site_occupancy
_atom_site_symmetry_multiplicity
_atom_site_calc_flag
_atom_site_refinement_flags
_atom_site_disorder_assembly
_atom_site_disorder_group
Re1 Re 0.003840(11) -0.179574(9) -0.154312(8) 0.04434(6) Uani 1 1 d . . .
P1 P 0.08134(8) -0.30425(7) -0.23415(6) 0.0493(2) Uani 1 1 d . . .
P2 P -0.16520(8) -0.29630(7) -0.19345(6) 0.0484(2) Uani 1 1 d . . .
P3 P -0.08640(8) -0.17056(6) -0.28086(6) 0.04507(19) Uani 1 1 d . . .
O1 O -0.1158(3) -0.0345(2) -0.0644(2) 0.0853(11) Uani 1 1 d . . .
O2 O 0.2247(3) -0.0391(2) -0.0975(2) 0.0823(10) Uani 1 1 d . . .
C1 C -0.0721(3) -0.0892(3) -0.0985(2) 0.0586(10) Uani 1 1 d . . .
C2 C 0.1421(4) -0.0920(3) -0.1221(2) 0.0574(9) Uani 1 1 d . . .
C3 C 0.0801(3) -0.1812(2) -0.0499(2) 0.0506(8) Uani 1 1 d . . .
C4 C 0.1350(4) -0.1712(3) 0.0177(2) 0.0592(10) Uani 1 1 d . . .
C5 C 0.2088(4) -0.1579(3) 0.0896(2) 0.0586(9) Uani 1 1 d . . .
C6 C 0.3337(4) -0.1236(3) 0.1106(2) 0.0612(10) Uani 1 1 d . . .
C7 C 0.3702(4) -0.0680(3) 0.0805(3) 0.0693(11) Uani 1 1 d . . .
H7 H 0.3155 -0.0516 0.0474 0.083 Uiso 1 1 calc R . .
C8 C 0.4879(5) -0.0365(4) 0.0994(3) 0.0818(14) Uani 1 1 d . . .
H8 H 0.5115 0.0008 0.0789 0.098 Uiso 1 1 calc R . .
C9 C 0.5693(5) -0.0603(4) 0.1479(4) 0.0851(16) Uani 1 1 d . . .
H9 H 0.6479 -0.0380 0.1616 0.102 Uiso 1 1 calc R . .
C10 C 0.5347(5) -0.1171(4) 0.1763(4) 0.0891(17) Uani 1 1 d . . .
H10 H 0.5903 -0.1344 0.2081 0.107 Uiso 1 1 calc R . .
C11 C 0.4179(4) -0.1491(4) 0.1583(3) 0.0742(12) Uani 1 1 d . . .
H11 H 0.3954 -0.1876 0.1780 0.089 Uiso 1 1 calc R . .
C12 C 0.1634(4) -0.1796(4) 0.1439(3) 0.0684(11) Uani 1 1 d . . .
C13 C 0.0637(5) -0.2455(4) 0.1137(4) 0.0893(16) Uani 1 1 d . . .
H13 H 0.0257 -0.2741 0.0591 0.107 Uiso 1 1 calc R . .
C14 C 0.0219(7) -0.2682(7) 0.1628(5) 0.124(3) Uani 1 1 d . . .
H14 H -0.0428 -0.3136 0.1419 0.148 Uiso 1 1 calc R . .
C15 C 0.0765(9) -0.2231(10) 0.2448(7) 0.167(5) Uani 1 1 d . . .
H15 H 0.0486 -0.2385 0.2789 0.200 Uiso 1 1 calc R . .
C16 C 0.1706(8) -0.1568(8) 0.2747(5) 0.151(4) Uani 1 1 d . . .
H16 H 0.2053 -0.1260 0.3296 0.181 Uiso 1 1 calc R . .
C17 C 0.2151(5) -0.1344(5) 0.2260(3) 0.0975(19) Uani 1 1 d . . .
H17 H 0.2800 -0.0889 0.2477 0.117 Uiso 1 1 calc R . .
C18 C -0.2338(3) -0.3487(3) -0.3023(2) 0.0517(8) Uani 1 1 d . . .
H181 H -0.2807 -0.4060 -0.3179 0.062 Uiso 1 1 calc R . .
H182 H -0.2858 -0.3124 -0.3165 0.062 Uiso 1 1 calc R . .
C19 C -0.1487(3) -0.3627(3) -0.3514(2) 0.0504(8) Uani 1 1 d . . .
C20 C -0.2120(4) -0.4401(3) -0.4341(3) 0.0637(11) Uani 1 1 d . . .
H201 H -0.1642 -0.4474 -0.4674 0.076 Uiso 1 1 calc R . .
H202 H -0.2843 -0.4273 -0.4579 0.076 Uiso 1 1 calc R . .
H203 H -0.2268 -0.4938 -0.4284 0.076 Uiso 1 1 calc R . .
C21 C -0.1168(3) -0.2802(3) -0.3658(2) 0.0509(8) Uani 1 1 d . . .
H211 H -0.1803 -0.2815 -0.4093 0.061 Uiso 1 1 calc R . .
H212 H -0.0490 -0.2862 -0.3831 0.061 Uiso 1 1 calc R . .
C22 C -0.0397(3) -0.3921(3) -0.3146(2) 0.0551(9) Uani 1 1 d . . .
H221 H -0.0102 -0.4258 -0.3570 0.066 Uiso 1 1 calc R . .
H222 H -0.0635 -0.4321 -0.2941 0.066 Uiso 1 1 calc R . .
C23 C 0.1783(3) -0.2869(3) -0.2867(2) 0.0545(9) Uani 1 1 d . . .
C24 C 0.2194(3) -0.2033(3) -0.2788(3) 0.0622(10) Uani 1 1 d . . .
H24 H 0.1970 -0.1540 -0.2463 0.075 Uiso 1 1 calc R . .
C25 C 0.2937(4) -0.1926(4) -0.3191(3) 0.0750(13) Uani 1 1 d . . .
H25 H 0.3208 -0.1362 -0.3132 0.090 Uiso 1 1 calc R . .
C26 C 0.3275(4) -0.2650(4) -0.3675(3) 0.0791(15) Uani 1 1 d . . .
H26 H 0.3771 -0.2578 -0.3945 0.095 Uiso 1 1 calc R . .
C27 C 0.2878(4) -0.3474(4) -0.3757(3) 0.0791(15) Uani 1 1 d . . .
H27 H 0.3105 -0.3963 -0.4085 0.095 Uiso 1 1 calc R . .
C28 C 0.2139(4) -0.3595(3) -0.3359(3) 0.0706(12) Uani 1 1 d . . .
H28 H 0.1881 -0.4161 -0.3419 0.085 Uiso 1 1 calc R . .
C29 C 0.1658(4) -0.3608(3) -0.1813(3) 0.0610(10) Uani 1 1 d . . .
C30 C 0.2524(4) -0.3087(4) -0.1096(3) 0.0709(12) Uani 1 1 d . . .
H30 H 0.2652 -0.2472 -0.0902 0.085 Uiso 1 1 calc R . .
C31 C 0.3199(5) -0.3469(5) -0.0666(4) 0.0952(19) Uani 1 1 d . . .
H31 H 0.3771 -0.3115 -0.0182 0.114 Uiso 1 1 calc R . .
C32 C 0.3016(7) -0.4381(6) -0.0962(5) 0.111(2) Uani 1 1 d . . .
H32 H 0.3463 -0.4642 -0.0673 0.133 Uiso 1 1 calc R . .
C33 C 0.2199(7) -0.4894(5) -0.1664(5) 0.104(2) Uani 1 1 d . . .
H33 H 0.2096 -0.5508 -0.1858 0.125 Uiso 1 1 calc R . .
C34 C 0.1499(5) -0.4525(4) -0.2110(3) 0.0791(14) Uani 1 1 d . . .
H34 H 0.0936 -0.4888 -0.2596 0.095 Uiso 1 1 calc R . .
C35 C -0.2801(3) -0.2596(3) -0.1507(2) 0.0536(9) Uani 1 1 d . . .
C36 C -0.2470(4) -0.2182(4) -0.0688(3) 0.0746(13) Uani 1 1 d . . .
H36 H -0.1696 -0.2088 -0.0386 0.090 Uiso 1 1 calc R . .
C37 C -0.3286(5) -0.1905(4) -0.0311(3) 0.0908(17) Uani 1 1 d . . .
H37 H -0.3065 -0.1640 0.0241 0.109 Uiso 1 1 calc R . .
C38 C -0.4426(5) -0.2026(5) -0.0761(4) 0.0960(19) Uani 1 1 d . . .
H38 H -0.4970 -0.1828 -0.0510 0.115 Uiso 1 1 calc R . .
C39 C -0.4762(4) -0.2436(4) -0.1574(4) 0.0913(18) Uani 1 1 d . . .
H39 H -0.5537 -0.2529 -0.1873 0.110 Uiso 1 1 calc R . .
C40 C -0.3946(4) -0.2712(3) -0.1952(3) 0.0686(12) Uani 1 1 d . . .
H40 H -0.4171 -0.2975 -0.2505 0.082 Uiso 1 1 calc R . .
C41 C -0.1483(4) -0.3904(3) -0.1685(3) 0.0627(10) Uani 1 1 d . . .
C42 C -0.0500(4) -0.3922(3) -0.1152(3) 0.0689(11) Uani 1 1 d . . .
H42 H 0.0138 -0.3458 -0.0931 0.083 Uiso 1 1 calc R . .
C43 C -0.0429(6) -0.4604(4) -0.0934(4) 0.0939(17) Uani 1 1 d . . .
H43 H 0.0247 -0.4599 -0.0567 0.113 Uiso 1 1 calc R . .
C44 C -0.1377(7) -0.5307(5) -0.1266(5) 0.113(2) Uani 1 1 d . . .
H44 H -0.1338 -0.5772 -0.1119 0.136 Uiso 1 1 calc R . .
C45 C -0.2345(7) -0.5307(5) -0.1801(6) 0.128(3) Uani 1 1 d . . .
H45 H -0.2976 -0.5777 -0.2022 0.153 Uiso 1 1 calc R . .
C46 C -0.2422(5) -0.4626(4) -0.2025(5) 0.104(2) Uani 1 1 d . . .
H46 H -0.3095 -0.4642 -0.2402 0.124 Uiso 1 1 calc R . .
C47 C -0.0003(3) -0.0952(3) -0.3027(2) 0.0511(8) Uani 1 1 d . . .
C48 C 0.0273(4) -0.1194(3) -0.3720(3) 0.0647(11) Uani 1 1 d . . .
H48 H 0.0003 -0.1769 -0.4121 0.078 Uiso 1 1 calc R . .
C49 C 0.0960(4) -0.0569(4) -0.3814(3) 0.0791(14) Uani 1 1 d . . .
H49 H 0.1147 -0.0734 -0.4280 0.095 Uiso 1 1 calc R . .
C50 C 0.1360(4) 0.0276(4) -0.3237(3) 0.0804(14) Uani 1 1 d . . .
H50 H 0.1835 0.0681 -0.3302 0.096 Uiso 1 1 calc R . .
C51 C 0.1060(5) 0.0531(4) -0.2557(3) 0.0785(14) Uani 1 1 d . . .
H51 H 0.1311 0.1114 -0.2168 0.094 Uiso 1 1 calc R . .
C52 C 0.0382(4) -0.0083(3) -0.2451(3) 0.0658(11) Uani 1 1 d . . .
H52 H 0.0184 0.0092 -0.1988 0.079 Uiso 1 1 calc R . .
C53 C -0.2269(3) -0.1353(2) -0.3011(2) 0.0481(8) Uani 1 1 d . . .
C54 C -0.2948(3) -0.1244(3) -0.2521(2) 0.0546(9) Uani 1 1 d . . .
H54 H -0.2683 -0.1327 -0.2062 0.066 Uiso 1 1 calc R . .
C55 C -0.4020(3) -0.1011(3) -0.2714(3) 0.0620(10) Uani 1 1 d . . .
H55 H -0.4474 -0.0947 -0.2387 0.074 Uiso 1 1 calc R . .
C56 C -0.4414(4) -0.0875(3) -0.3386(3) 0.0652(11) Uani 1 1 d . . .
H56 H -0.5135 -0.0722 -0.3517 0.078 Uiso 1 1 calc R . .
C57 C -0.3737(4) -0.0965(4) -0.3860(3) 0.0705(12) Uani 1 1 d . . .
H57 H -0.3997 -0.0869 -0.4313 0.085 Uiso 1 1 calc R . .
C58 C -0.2676(4) -0.1197(3) -0.3675(3) 0.0640(11) Uani 1 1 d . . .
H58 H -0.2224 -0.1250 -0.4002 0.077 Uiso 1 1 calc R . .
B1 B 0.2881(5) 0.2819(4) 0.6472(3) 0.0654(12) Uani 1 1 d . . .
C59 C 0.3314(4) 0.3096(3) 0.7439(3) 0.0681(11) Uani 1 1 d . . .
C60 C 0.2628(5) 0.2825(4) 0.7804(3) 0.0780(13) Uani 1 1 d . . .
H60 H 0.1881 0.2496 0.7495 0.094 Uiso 1 1 calc R . .
C61 C 0.3007(6) 0.3023(4) 0.8610(3) 0.0901(16) Uani 1 1 d . . .
H61 H 0.2513 0.2827 0.8827 0.108 Uiso 1 1 calc R . .
C62 C 0.4093(6) 0.3501(5) 0.9084(4) 0.0961(18) Uani 1 1 d . . .
H62 H 0.4341 0.3647 0.9626 0.115 Uiso 1 1 calc R . .
C63 C 0.4808(6) 0.3761(6) 0.8750(4) 0.118(3) Uani 1 1 d . . .
H63 H 0.5562 0.4071 0.9060 0.142 Uiso 1 1 calc R . .
C64 C 0.4414(5) 0.3565(6) 0.7942(4) 0.112(2) Uani 1 1 d . . .
H64 H 0.4918 0.3761 0.7732 0.135 Uiso 1 1 calc R . .
C65 C 0.2982(4) 0.1780(3) 0.6032(3) 0.0696(12) Uani 1 1 d . . .
C66 C 0.2121(5) 0.1090(4) 0.5387(3) 0.0829(15) Uani 1 1 d . . .
H66 H 0.1404 0.1214 0.5187 0.100 Uiso 1 1 calc R . .
C67 C 0.2301(8) 0.0221(5) 0.5034(4) 0.109(2) Uani 1 1 d . . .
H67 H 0.1699 -0.0219 0.4617 0.130 Uiso 1 1 calc R . .
C68 C 0.3342(10) 0.0017(5) 0.5294(5) 0.120(3) Uani 1 1 d . . .
H68 H 0.3464 -0.0558 0.5059 0.144 Uiso 1 1 calc R . .
C69 C 0.4205(8) 0.0669(5) 0.5906(5) 0.113(2) Uani 1 1 d . . .
H69 H 0.4929 0.0540 0.6079 0.136 Uiso 1 1 calc R . .
C70 C 0.4029(6) 0.1519(4) 0.6276(4) 0.0871(15) Uani 1 1 d . . .
H70 H 0.4634 0.1939 0.6707 0.105 Uiso 1 1 calc R . .
C71 C 0.1527(4) 0.2949(4) 0.6140(3) 0.0724(12) Uani 1 1 d . . .
C72 C 0.1236(4) 0.3527(4) 0.5813(3) 0.0742(12) Uani 1 1 d . . .
H72 H 0.1832 0.3866 0.5774 0.089 Uiso 1 1 calc R . .
C73 C 0.0109(5) 0.3640(4) 0.5535(3) 0.0869(16) Uani 1 1 d . . .
H73 H -0.0018 0.4047 0.5321 0.104 Uiso 1 1 calc R . .
C74 C -0.0794(6) 0.3179(6) 0.5568(4) 0.110(2) Uani 1 1 d . . .
H74 H -0.1530 0.3309 0.5446 0.133 Uiso 1 1 calc R . .
C75 C -0.0591(5) 0.2480(6) 0.5795(4) 0.112(2) Uani 1 1 d . . .
H75 H -0.1213 0.2089 0.5751 0.134 Uiso 1 1 calc R . .
C76 C 0.0555(5) 0.2382(5) 0.6087(4) 0.0948(18) Uani 1 1 d . . .
H76 H 0.0680 0.1935 0.6251 0.114 Uiso 1 1 calc R . .
C77 C 0.3715(4) 0.3428(3) 0.6252(3) 0.0688(12) Uani 1 1 d . . .
C78 C 0.4158(5) 0.3082(4) 0.5639(4) 0.0865(15) Uani 1 1 d . . .
H78 H 0.4028 0.2468 0.5357 0.104 Uiso 1 1 calc R . .
C79 C 0.4802(6) 0.3615(6) 0.5419(5) 0.111(2) Uani 1 1 d . . .
H79 H 0.5079 0.3354 0.4995 0.133 Uiso 1 1 calc R . .
C80 C 0.5017(6) 0.4517(7) 0.5832(6) 0.119(3) Uani 1 1 d . . .
H80 H 0.5444 0.4877 0.5695 0.142 Uiso 1 1 calc R . .
C81 C 0.4604(6) 0.4877(5) 0.6437(6) 0.117(3) Uani 1 1 d . . .
H81 H 0.4747 0.5491 0.6718 0.140 Uiso 1 1 calc R . .
C82 C 0.3971(5) 0.4358(4) 0.6655(4) 0.0935(18) Uani 1 1 d . . .
H82 H 0.3706 0.4633 0.7082 0.112 Uiso 1 1 calc R . .

loop_
_atom_site_aniso_label
_atom_site_aniso_U_11
_atom_site_aniso_U_22
_atom_site_aniso_U_33
_atom_site_aniso_U_23
_atom_site_aniso_U_13
_atom_site_aniso_U_12
Re1 0.04296(8) 0.04508(8) 0.04009(8) 0.01692(6) 0.00880(5) 0.00754(5)
P1 0.0445(4) 0.0504(5) 0.0474(5) 0.0175(4) 0.0116(4) 0.0119(4)
P2 0.0451(4) 0.0509(5) 0.0474(5) 0.0216(4) 0.0126(4) 0.0077(4)
P3 0.0439(4) 0.0475(5) 0.0416(4) 0.0185(4) 0.0119(4) 0.0085(3)
O1 0.080(2) 0.074(2) 0.069(2) 0.0017(17) 0.0142(17) 0.0306(17)
O2 0.071(2) 0.080(2) 0.070(2) 0.0221(17) 0.0106(17) -0.0214(17)
C1 0.054(2) 0.065(2) 0.0423(19) 0.0151(18) 0.0077(16) 0.0077(18)
C2 0.057(2) 0.061(2) 0.048(2) 0.0211(18) 0.0129(17) 0.0086(18)
C3 0.0499(18) 0.0485(19) 0.048(2) 0.0191(16) 0.0115(15) 0.0085(15)
C4 0.061(2) 0.061(2) 0.049(2) 0.0224(18) 0.0105(18) 0.0125(18)
C5 0.062(2) 0.063(2) 0.046(2) 0.0231(18) 0.0114(17) 0.0173(18)
C6 0.061(2) 0.073(3) 0.045(2) 0.0230(19) 0.0131(17) 0.0150(19)
C7 0.079(3) 0.075(3) 0.050(2) 0.026(2) 0.016(2) 0.014(2)
C8 0.082(3) 0.087(4) 0.076(3) 0.030(3) 0.035(3) 0.010(3)
C9 0.062(3) 0.101(4) 0.080(4) 0.027(3) 0.024(3) 0.014(3)
C10 0.065(3) 0.105(4) 0.087(4) 0.037(3) 0.014(3) 0.032(3)
C11 0.067(3) 0.087(3) 0.064(3) 0.034(2) 0.011(2) 0.017(2)
C12 0.068(3) 0.086(3) 0.055(2) 0.034(2) 0.018(2) 0.020(2)
C13 0.086(4) 0.112(4) 0.083(4) 0.056(3) 0.026(3) 0.014(3)
C14 0.100(5) 0.185(8) 0.128(7) 0.105(6) 0.047(5) 0.017(5)
C15 0.127(7) 0.312(15) 0.152(9) 0.164(10) 0.081(7) 0.062(8)
C16 0.129(7) 0.274(13) 0.077(5) 0.091(7) 0.049(5) 0.048(8)
C17 0.088(4) 0.146(6) 0.057(3) 0.041(3) 0.025(3) 0.021(4)
C18 0.0470(18) 0.052(2) 0.048(2) 0.0176(16) 0.0114(15) 0.0027(15)
C19 0.0467(18) 0.0505(19) 0.0430(18) 0.0135(15) 0.0104(15) 0.0033(15)
C20 0.061(2) 0.058(2) 0.049(2) 0.0101(18) 0.0071(18) 0.0015(18)
C21 0.0489(18) 0.056(2) 0.0427(18) 0.0173(16) 0.0120(15) 0.0117(15)
C22 0.0490(19) 0.0488(19) 0.056(2) 0.0134(17) 0.0130(17) 0.0102(15)
C23 0.0452(18) 0.060(2) 0.050(2) 0.0180(17) 0.0117(15) 0.0133(16)
C24 0.050(2) 0.063(2) 0.071(3) 0.025(2) 0.0208(19) 0.0127(17)
C25 0.060(2) 0.089(3) 0.084(3) 0.039(3) 0.031(2) 0.016(2)
C26 0.061(3) 0.108(4) 0.063(3) 0.028(3) 0.028(2) 0.011(3)
C27 0.067(3) 0.097(4) 0.059(3) 0.014(3) 0.028(2) 0.020(3)
C28 0.065(3) 0.068(3) 0.063(3) 0.012(2) 0.022(2) 0.012(2)
C29 0.063(2) 0.065(2) 0.060(2) 0.028(2) 0.0222(19) 0.0287(19)
C30 0.065(3) 0.083(3) 0.063(3) 0.033(2) 0.011(2) 0.029(2)
C31 0.083(4) 0.123(5) 0.078(4) 0.049(4) 0.010(3) 0.047(4)
C32 0.120(5) 0.131(6) 0.101(5) 0.069(5) 0.028(4) 0.070(5)
C33 0.133(6) 0.089(4) 0.111(5) 0.057(4) 0.041(5) 0.063(4)
C34 0.099(4) 0.072(3) 0.072(3) 0.033(2) 0.027(3) 0.042(3)
C35 0.0521(19) 0.056(2) 0.054(2) 0.0242(17) 0.0191(17) 0.0080(16)
C36 0.064(3) 0.093(4) 0.058(3) 0.025(2) 0.021(2) 0.011(2)
C37 0.091(4) 0.112(4) 0.061(3) 0.023(3) 0.037(3) 0.014(3)
C38 0.070(3) 0.118(5) 0.095(4) 0.030(4) 0.046(3) 0.015(3)
C39 0.055(3) 0.119(5) 0.087(4) 0.029(3) 0.027(3) 0.016(3)
C40 0.056(2) 0.083(3) 0.061(3) 0.025(2) 0.021(2) 0.008(2)
C41 0.063(2) 0.063(2) 0.069(3) 0.037(2) 0.019(2) 0.0099(19)
C42 0.078(3) 0.063(3) 0.065(3) 0.034(2) 0.013(2) 0.009(2)
C43 0.105(4) 0.089(4) 0.099(4) 0.062(4) 0.017(3) 0.021(3)
C44 0.124(5) 0.096(4) 0.147(7) 0.090(5) 0.028(5) 0.019(4)
C45 0.108(5) 0.096(5) 0.178(8) 0.094(5) 0.001(5) -0.019(4)
C46 0.077(3) 0.094(4) 0.142(6) 0.077(4) 0.002(3) -0.005(3)
C47 0.0463(17) 0.057(2) 0.053(2) 0.0299(17) 0.0125(15) 0.0086(15)
C48 0.062(2) 0.077(3) 0.058(2) 0.032(2) 0.0193(19) 0.007(2)
C49 0.076(3) 0.098(4) 0.078(3) 0.050(3) 0.033(3) 0.009(3)
C50 0.075(3) 0.085(3) 0.087(4) 0.053(3) 0.017(3) -0.005(3)
C51 0.086(3) 0.066(3) 0.080(3) 0.040(3) 0.014(3) -0.003(2)
C52 0.072(3) 0.062(3) 0.063(3) 0.030(2) 0.018(2) 0.008(2)
C53 0.0464(17) 0.0495(19) 0.0454(19) 0.0190(15) 0.0126(14) 0.0107(14)
C54 0.0497(19) 0.067(2) 0.046(2) 0.0250(18) 0.0129(16) 0.0084(17)
C55 0.050(2) 0.073(3) 0.064(3) 0.028(2) 0.0220(19) 0.0156(18)
C56 0.053(2) 0.077(3) 0.073(3) 0.038(2) 0.018(2) 0.025(2)
C57 0.066(2) 0.095(3) 0.068(3) 0.053(3) 0.018(2) 0.027(2)
C58 0.061(2) 0.089(3) 0.059(2) 0.044(2) 0.0240(19) 0.027(2)
B1 0.064(3) 0.076(3) 0.066(3) 0.037(3) 0.023(2) 0.020(2)
C59 0.066(2) 0.075(3) 0.067(3) 0.034(2) 0.019(2) 0.026(2)
C60 0.094(3) 0.076(3) 0.062(3) 0.032(2) 0.021(3) 0.012(3)
C61 0.112(4) 0.092(4) 0.069(3) 0.039(3) 0.025(3) 0.021(3)
C62 0.108(4) 0.111(5) 0.064(3) 0.040(3) 0.014(3) 0.036(4)
C63 0.078(4) 0.174(8) 0.086(4) 0.062(5) -0.002(3) 0.011(4)
C64 0.070(3) 0.175(7) 0.084(4) 0.061(4) 0.009(3) 0.009(4)
C65 0.082(3) 0.075(3) 0.060(3) 0.038(2) 0.023(2) 0.010(2)
C66 0.098(4) 0.088(4) 0.065(3) 0.041(3) 0.021(3) 0.003(3)
C67 0.170(7) 0.081(4) 0.067(4) 0.028(3) 0.043(4) -0.012(4)
C68 0.208(10) 0.086(5) 0.093(5) 0.050(4) 0.068(6) 0.041(6)
C69 0.162(7) 0.097(5) 0.109(5) 0.060(4) 0.057(5) 0.059(5)
C70 0.105(4) 0.076(3) 0.083(4) 0.039(3) 0.025(3) 0.031(3)
C71 0.061(2) 0.102(4) 0.068(3) 0.051(3) 0.020(2) 0.022(2)
C72 0.077(3) 0.082(3) 0.064(3) 0.033(2) 0.018(2) 0.026(2)
C73 0.092(4) 0.100(4) 0.070(3) 0.041(3) 0.018(3) 0.039(3)
C74 0.073(4) 0.182(8) 0.108(5) 0.089(5) 0.031(3) 0.053(4)
C75 0.073(4) 0.173(7) 0.085(4) 0.055(5) 0.022(3) 0.016(4)
C76 0.079(3) 0.134(5) 0.091(4) 0.066(4) 0.028(3) 0.024(3)
C77 0.057(2) 0.076(3) 0.072(3) 0.038(2) 0.010(2) 0.011(2)
C78 0.083(3) 0.098(4) 0.097(4) 0.055(3) 0.038(3) 0.017(3)
C79 0.088(4) 0.150(7) 0.126(6) 0.087(6) 0.042(4) 0.018(4)
C80 0.073(4) 0.146(7) 0.136(7) 0.094(6) -0.005(4) -0.024(4)
C81 0.080(4) 0.087(4) 0.153(7) 0.064(5) -0.018(4) -0.018(3)
C82 0.077(3) 0.077(3) 0.103(4) 0.031(3) 0.009(3) -0.004(3)

loop_
_atom_type_symbol
_atom_type_description
_atom_type_scat_dispersion_real
_atom_type_scat_dispersion_imag
_atom_type_scat_source
Re Re -1.0185 7.2310 'International Tables Vol C Tables 4.2.6.8 and 6.1.1.4'
C C 0.0033 0.0016 'International Tables Vol C Tables 4.2.6.8 and 6.1.1.4'
H H 0.0000 0.0000 'International Tables Vol C Tables 4.2.6.8 and 6.1.1.4'
P P 0.1023 0.0942 'International Tables Vol C Tables 4.2.6.8 and 6.1.1.4'
O O 0.0106 0.0060 'International Tables Vol C Tables 4.2.6.8 and 6.1.1.4'
B B 0.0013 0.0007 'International Tables Vol C Tables 4.2.6.8 and 6.1.1.4'

loop_
_geom_angle_atom_site_label_1
_geom_angle_atom_site_label_2
_geom_angle_atom_site_label_3
_geom_angle
_geom_angle_site_symmetry_1
_geom_angle_site_symmetry_3
_geom_angle_publ_flag
C2 Re1 C1 91.40(17) . . ?
C2 Re1 C3 83.36(16) . . ?
C1 Re1 C3 86.84(17) . . ?
C2 Re1 P2 176.87(13) . . ?
C1 Re1 P2 90.84(13) . . ?
C3 Re1 P2 94.58(11) . . ?
C2 Re1 P3 94.49(13) . . ?
C1 Re1 P3 91.90(13) . . ?
C3 Re1 P3 177.47(11) . . ?
P2 Re1 P3 87.62(3) . . ?
C2 Re1 P1 93.83(13) . . ?
C1 Re1 P1 174.29(12) . . ?
C3 Re1 P1 96.02(11) . . ?
P2 Re1 P1 84.02(3) . . ?
P3 Re1 P1 85.42(3) . . ?
C29 P1 C23 100.12(19) . . ?
C29 P1 C22 104.7(2) . . ?
C23 P1 C22 103.01(19) . . ?
C29 P1 Re1 116.43(14) . . ?
C23 P1 Re1 120.78(14) . . ?
C22 P1 Re1 109.84(12) . . ?
C41 P2 C35 98.3(2) . . ?
C41 P2 C18 103.9(2) . . ?
C35 P2 C18 106.66(18) . . ?
C41 P2 Re1 120.72(14) . . ?
C35 P2 Re1 115.70(13) . . ?
C18 P2 Re1 109.99(12) . . ?
C47 P3 C21 105.57(18) . . ?
C47 P3 C53 99.73(17) . . ?
C21 P3 C53 102.05(17) . . ?
C47 P3 Re1 115.98(13) . . ?
C21 P3 Re1 110.59(13) . . ?
C53 P3 Re1 120.99(13) . . ?
O1 C1 Re1 179.0(4) . . ?
O2 C2 Re1 175.0(4) . . ?
C4 C3 Re1 171.7(4) . . ?
C3 C4 C5 172.1(5) . . ?
C4 C5 C12 119.5(4) . . ?
C4 C5 C6 119.2(4) . . ?
C12 C5 C6 121.3(4) . . ?
C7 C6 C11 118.4(4) . . ?
C7 C6 C5 120.4(4) . . ?
C11 C6 C5 121.1(4) . . ?
C6 C7 C8 120.5(5) . . ?
C6 C7 H7 119.8 . . ?
C8 C7 H7 119.8 . . ?
C9 C8 C7 120.3(5) . . ?
C9 C8 H8 119.8 . . ?
C7 C8 H8 119.8 . . ?
C10 C9 C8 119.9(5) . . ?
C10 C9 H9 120.1 . . ?
C8 C9 H9 120.1 . . ?
C9 C10 C11 120.7(5) . . ?
C9 C10 H10 119.7 . . ?
C11 C10 H10 119.7 . . ?
C10 C11 C6 120.2(5) . . ?
C10 C11 H11 119.9 . . ?
C6 C11 H11 119.9 . . ?
C17 C12 C13 118.4(5) . . ?
C17 C12 C5 121.6(5) . . ?
C13 C12 C5 120.0(4) . . ?
C14 C13 C12 121.0(6) . . ?
C14 C13 H13 119.5 . . ?
C12 C13 H13 119.5 . . ?
C13 C14 C15 119.5(8) . . ?
C13 C14 H14 120.3 . . ?
C15 C14 H14 120.3 . . ?
C16 C15 C14 119.9(7) . . ?
C16 C15 H15 120.1 . . ?
C14 C15 H15 120.1 . . ?
C15 C16 C17 121.3(8) . . ?
C15 C16 H16 119.4 . . ?
C17 C16 H16 119.4 . . ?
C16 C17 C12 119.8(7) . . ?
C16 C17 H17 120.1 . . ?
C12 C17 H17 120.1 . . ?
C19 C18 P2 115.6(2) . . ?
C19 C18 H181 108.4 . . ?
P2 C18 H181 108.4 . . ?
C19 C18 H182 108.4 . . ?
P2 C18 H182 108.4 . . ?
H181 C18 H182 107.4 . . ?
C22 C19 C20 106.0(3) . . ?
C22 C19 C18 111.9(3) . . ?
C20 C19 C18 107.3(3) . . ?
C22 C19 C21 111.9(3) . . ?
C20 C19 C21 106.7(3) . . ?
C18 C19 C21 112.4(3) . . ?
C19 C20 H201 109.5 . . ?
C19 C20 H202 109.5 . . ?
H201 C20 H202 109.5 . . ?
C19 C20 H203 109.5 . . ?
H201 C20 H203 109.5 . . ?
H202 C20 H203 109.5 . . ?
C19 C21 P3 116.8(3) . . ?
C19 C21 H211 108.1 . . ?
P3 C21 H211 108.1 . . ?
C19 C21 H212 108.1 . . ?
P3 C21 H212 108.1 . . ?
H211 C21 H212 107.3 . . ?
C19 C22 P1 117.4(3) . . ?
C19 C22 H221 108.0 . . ?
P1 C22 H221 108.0 . . ?
C19 C22 H222 108.0 . . ?
P1 C22 H222 108.0 . . ?
H221 C22 H222 107.2 . . ?
C24 C23 C28 118.1(4) . . ?
C24 C23 P1 122.3(3) . . ?
C28 C23 P1 119.6(4) . . ?
C23 C24 C25 120.7(4) . . ?
C23 C24 H24 119.7 . . ?
C25 C24 H24 119.7 . . ?
C26 C25 C24 120.3(5) . . ?
C26 C25 H25 119.9 . . ?
C24 C25 H25 119.9 . . ?
C27 C26 C25 119.6(5) . . ?
C27 C26 H26 120.2 . . ?
C25 C26 H26 120.2 . . ?
C26 C27 C28 121.0(5) . . ?
C26 C27 H27 119.5 . . ?
C28 C27 H27 119.5 . . ?
C27 C28 C23 120.3(5) . . ?
C27 C28 H28 119.9 . . ?
C23 C28 H28 119.9 . . ?
C30 C29 C34 119.1(4) . . ?
C30 C29 P1 117.7(4) . . ?
C34 C29 P1 123.1(4) . . ?
C31 C30 C29 120.8(5) . . ?
C31 C30 H30 119.6 . . ?
C29 C30 H30 119.6 . . ?
C32 C31 C30 119.3(6) . . ?
C32 C31 H31 120.3 . . ?
C30 C31 H31 120.3 . . ?
C33 C32 C31 120.5(6) . . ?
C33 C32 H32 119.8 . . ?
C31 C32 H32 119.8 . . ?
C32 C33 C34 121.4(6) . . ?
C32 C33 H33 119.3 . . ?
C34 C33 H33 119.3 . . ?
C29 C34 C33 118.8(6) . . ?
C29 C34 H34 120.6 . . ?
C33 C34 H34 120.6 . . ?
C36 C35 C40 119.6(4) . . ?
C36 C35 P2 116.2(3) . . ?
C40 C35 P2 124.2(3) . . ?
C35 C36 C37 120.3(5) . . ?
C35 C36 H36 119.9 . . ?
C37 C36 H36 119.9 . . ?
C38 C37 C36 119.6(5) . . ?
C38 C37 H37 120.2 . . ?
C36 C37 H37 120.2 . . ?
C39 C38 C37 120.5(5) . . ?
C39 C38 H38 119.8 . . ?
C37 C38 H38 119.8 . . ?
C38 C39 C40 120.0(5) . . ?
C38 C39 H39 120.0 . . ?
C40 C39 H39 120.0 . . ?
C35 C40 C39 120.0(5) . . ?
C35 C40 H40 120.0 . . ?
C39 C40 H40 120.0 . . ?
C42 C41 C46 117.9(5) . . ?
C42 C41 P2 123.0(3) . . ?
C46 C41 P2 119.0(4) . . ?
C41 C42 C43 121.7(5) . . ?
C41 C42 H42 119.2 . . ?
C43 C42 H42 119.2 . . ?
C42 C43 C44 119.7(6) . . ?
C42 C43 H43 120.2 . . ?
C44 C43 H43 120.2 . . ?
C45 C44 C43 119.5(6) . . ?
C45 C44 H44 120.3 . . ?
C43 C44 H44 120.3 . . ?
C44 C45 C46 121.2(6) . . ?
C44 C45 H45 119.4 . . ?
C46 C45 H45 119.4 . . ?
C45 C46 C41 120.0(6) . . ?
C45 C46 H46 120.0 . . ?
C41 C46 H46 120.0 . . ?
C48 C47 C52 118.8(4) . . ?
C48 C47 P3 124.6(3) . . ?
C52 C47 P3 116.6(3) . . ?
C47 C48 C49 119.7(5) . . ?
C47 C48 H48 120.2 . . ?
C49 C48 H48 120.2 . . ?
C50 C49 C48 121.1(5) . . ?
C50 C49 H49 119.4 . . ?
C48 C49 H49 119.4 . . ?
C49 C50 C51 119.7(5) . . ?
C49 C50 H50 120.2 . . ?
C51 C50 H50 120.2 . . ?
C50 C51 C52 120.0(5) . . ?
C50 C51 H51 120.0 . . ?
C52 C51 H51 120.0 . . ?
C47 C52 C51 120.7(5) . . ?
C47 C52 H52 119.7 . . ?
C51 C52 H52 119.7 . . ?
C58 C53 C54 118.2(4) . . ?
C58 C53 P3 119.5(3) . . ?
C54 C53 P3 122.3(3) . . ?
C55 C54 C53 120.3(4) . . ?
C55 C54 H54 119.9 . . ?
C53 C54 H54 119.9 . . ?
C56 C55 C54 120.4(4) . . ?
C56 C55 H55 119.8 . . ?
C54 C55 H55 119.8 . . ?
C57 C56 C55 119.3(4) . . ?
C57 C56 H56 120.3 . . ?
C55 C56 H56 120.3 . . ?
C56 C57 C58 120.7(4) . . ?
C56 C57 H57 119.6 . . ?
C58 C57 H57 119.6 . . ?
C57 C58 C53 121.1(4) . . ?
C57 C58 H58 119.5 . . ?
C53 C58 H58 119.5 . . ?
C65 B1 C77 109.1(4) . . ?
C65 B1 C59 106.4(4) . . ?
C77 B1 C59 111.4(4) . . ?
C65 B1 C71 110.8(4) . . ?
C77 B1 C71 107.0(4) . . ?
C59 B1 C71 112.2(4) . . ?
C64 C59 C60 114.2(5) . . ?
C64 C59 B1 122.9(5) . . ?
C60 C59 B1 122.8(4) . . ?
C59 C60 C61 123.0(5) . . ?
C59 C60 H60 118.5 . . ?
C61 C60 H60 118.5 . . ?
C62 C61 C60 120.5(6) . . ?
C62 C61 H61 119.7 . . ?
C60 C61 H61 119.7 . . ?
C63 C62 C61 118.6(6) . . ?
C63 C62 H62 120.7 . . ?
C61 C62 H62 120.7 . . ?
C62 C63 C64 120.3(6) . . ?
C62 C63 H63 119.8 . . ?
C64 C63 H63 119.8 . . ?
C59 C64 C63 123.3(7) . . ?
C59 C64 H64 118.3 . . ?
C63 C64 H64 118.3 . . ?
C70 C65 C66 113.7(5) . . ?
C70 C65 B1 119.5(5) . . ?
C66 C65 B1 126.7(5) . . ?
C67 C66 C65 122.6(6) . . ?
C67 C66 H66 118.7 . . ?
C65 C66 H66 118.7 . . ?
C68 C67 C66 120.5(7) . . ?
C68 C67 H67 119.7 . . ?
C66 C67 H67 119.7 . . ?
C69 C68 C67 118.7(7) . . ?
C69 C68 H68 120.7 . . ?
C67 C68 H68 120.7 . . ?
C68 C69 C70 121.4(8) . . ?
C68 C69 H69 119.3 . . ?
C70 C69 H69 119.3 . . ?
C69 C70 C65 123.0(6) . . ?
C69 C70 H70 118.5 . . ?
C65 C70 H70 118.5 . . ?
C72 C71 C76 113.9(5) . . ?
C72 C71 B1 124.1(4) . . ?
C76 C71 B1 121.6(5) . . ?
C71 C72 C73 124.4(6) . . ?
C71 C72 H72 117.8 . . ?
C73 C72 H72 117.8 . . ?
C74 C73 C72 121.5(6) . . ?
C74 C73 H73 119.2 . . ?
C72 C73 H73 119.2 . . ?
C73 C74 C75 117.6(6) . . ?
C73 C74 H74 121.2 . . ?
C75 C74 H74 121.2 . . ?
C76 C75 C74 119.7(7) . . ?
C76 C75 H75 120.1 . . ?
C74 C75 H75 120.1 . . ?
C75 C76 C71 121.8(7) . . ?
C75 C76 H76 119.1 . . ?
C71 C76 H76 119.1 . . ?
C78 C77 C82 114.8(5) . . ?
C78 C77 B1 123.3(5) . . ?
C82 C77 B1 121.8(5) . . ?
C77 C78 C79 122.9(7) . . ?
C77 C78 H78 118.6 . . ?
C79 C78 H78 118.6 . . ?
C80 C79 C78 119.5(8) . . ?
C80 C79 H79 120.2 . . ?
C78 C79 H79 120.2 . . ?
C81 C80 C79 119.1(7) . . ?
C81 C80 H80 120.4 . . ?
C79 C80 H80 120.4 . . ?
C80 C81 C82 121.6(7) . . ?
C80 C81 H81 119.2 . . ?
C82 C81 H81 119.2 . . ?
C81 C82 C77 122.1(7) . . ?
C81 C82 H82 118.9 . . ?
C77 C82 H82 118.9 . . ?

loop_
_geom_bond_atom_site_label_1
_geom_bond_atom_site_label_2
_geom_bond_distance
_geom_bond_site_symmetry_2
_geom_bond_publ_flag
Re1 C2 1.937(4) . ?
Re1 C1 1.938(4) . ?
Re1 C3 1.996(4) . ?
Re1 P2 2.4643(9) . ?
Re1 P3 2.4703(10) . ?
Re1 P1 2.4791(10) . ?
P1 C29 1.829(4) . ?
P1 C23 1.832(4) . ?
P1 C22 1.846(4) . ?
P2 C41 1.833(5) . ?
P2 C35 1.837(4) . ?
P2 C18 1.841(4) . ?
P3 C47 1.832(4) . ?
P3 C21 1.842(4) . ?
P3 C53 1.845(4) . ?
O1 C1 1.155(5) . ?
O2 C2 1.144(5) . ?
C3 C4 1.237(6) . ?
C4 C5 1.359(6) . ?
C5 C12 1.462(6) . ?
C5 C6 1.476(6) . ?
C6 C7 1.387(7) . ?
C6 C11 1.397(6) . ?
C7 C8 1.390(7) . ?
C7 H7 0.9300 . ?
C8 C9 1.372(8) . ?
C8 H8 0.9300 . ?
C9 C10 1.368(9) . ?
C9 H9 0.9300 . ?
C10 C11 1.385(7) . ?
C10 H10 0.9300 . ?
C11 H11 0.9300 . ?
C12 C17 1.391(7) . ?
C12 C13 1.398(7) . ?
C13 C14 1.353(8) . ?
C13 H13 0.9300 . ?
C14 C15 1.393(13) . ?
C14 H14 0.9300 . ?
C15 C16 1.356(14) . ?
C15 H15 0.9300 . ?
C16 C17 1.364(10) . ?
C16 H16 0.9300 . ?
C17 H17 0.9300 . ?
C18 C19 1.559(5) . ?
C18 H181 0.9700 . ?
C18 H182 0.9700 . ?
C19 C22 1.542(5) . ?
C19 C20 1.544(5) . ?
C19 C21 1.558(6) . ?
C20 H201 0.9600 . ?
C20 H202 0.9600 . ?
C20 H203 0.9600 . ?
C21 H211 0.9700 . ?
C21 H212 0.9700 . ?
C22 H221 0.9700 . ?
C22 H222 0.9700 . ?
C23 C24 1.389(6) . ?
C23 C28 1.397(6) . ?
C24 C25 1.391(6) . ?
C24 H24 0.9300 . ?
C25 C26 1.378(7) . ?
C25 H25 0.9300 . ?
C26 C27 1.363(8) . ?
C26 H26 0.9300 . ?
C27 C28 1.388(7) . ?
C27 H27 0.9300 . ?
C28 H28 0.9300 . ?
C29 C30 1.387(6) . ?
C29 C34 1.388(7) . ?
C30 C31 1.381(7) . ?
C30 H30 0.9300 . ?
C31 C32 1.379(10) . ?
C31 H31 0.9300 . ?
C32 C33 1.342(10) . ?
C32 H32 0.9300 . ?
C33 C34 1.398(8) . ?
C33 H33 0.9300 . ?
C34 H34 0.9300 . ?
C35 C36 1.379(6) . ?
C35 C40 1.382(6) . ?
C36 C37 1.388(7) . ?
C36 H36 0.9300 . ?
C37 C38 1.378(8) . ?
C37 H37 0.9300 . ?
C38 C39 1.367(8) . ?
C38 H38 0.9300 . ?
C39 C40 1.390(7) . ?
C39 H39 0.9300 . ?
C40 H40 0.9300 . ?
C41 C42 1.366(6) . ?
C41 C46 1.406(7) . ?
C42 C43 1.367(7) . ?
C42 H42 0.9300 . ?
C43 C44 1.395(9) . ?
C43 H43 0.9300 . ?
C44 C45 1.344(10) . ?
C44 H44 0.9300 . ?
C45 C46 1.375(8) . ?
C45 H45 0.9300 . ?
C46 H46 0.9300 . ?
C47 C48 1.383(6) . ?
C47 C52 1.385(6) . ?
C48 C49 1.394(6) . ?
C48 H48 0.9300 . ?
C49 C50 1.358(8) . ?
C49 H49 0.9300 . ?
C50 C51 1.374(8) . ?
C50 H50 0.9300 . ?
C51 C52 1.388(7) . ?
C51 H51 0.9300 . ?
C52 H52 0.9300 . ?
C53 C58 1.382(6) . ?
C53 C54 1.389(5) . ?
C54 C55 1.387(6) . ?
C54 H54 0.9300 . ?
C55 C56 1.377(7) . ?
C55 H55 0.9300 . ?
C56 C57 1.366(7) . ?
C56 H56 0.9300 . ?
C57 C58 1.372(6) . ?
C57 H57 0.9300 . ?
C58 H58 0.9300 . ?
B1 C65 1.637(8) . ?
B1 C77 1.642(7) . ?
B1 C59 1.656(7) . ?
B1 C71 1.667(7) . ?
C59 C64 1.382(8) . ?
C59 C60 1.389(7) . ?
C60 C61 1.393(8) . ?
C60 H60 0.9300 . ?
C61 C62 1.361(9) . ?
C61 H61 0.9300 . ?
C62 C63 1.359(10) . ?
C62 H62 0.9300 . ?
C63 C64 1.396(9) . ?
C63 H63 0.9300 . ?
C64 H64 0.9300 . ?
C65 C70 1.400(8) . ?
C65 C66 1.405(7) . ?
C66 C67 1.404(10) . ?
C66 H66 0.9300 . ?
C67 C68 1.355(11) . ?
C67 H67 0.9300 . ?
C68 C69 1.357(11) . ?
C68 H68 0.9300 . ?
C69 C70 1.379(9) . ?
C69 H69 0.9300 . ?
C70 H70 0.9300 . ?
C71 C72 1.372(7) . ?
C71 C76 1.422(8) . ?
C72 C73 1.391(7) . ?
C72 H72 0.9300 . ?
C73 C74 1.332(9) . ?
C73 H73 0.9300 . ?
C74 C75 1.420(11) . ?
C74 H74 0.9300 . ?
C75 C76 1.408(9) . ?
C75 H75 0.9300 . ?
C76 H76 0.9300 . ?
C77 C78 1.371(8) . ?
C77 C82 1.402(8) . ?
C78 C79 1.409(8) . ?
C78 H78 0.9300 . ?
C79 C80 1.366(11) . ?
C79 H79 0.9300 . ?
C80 C81 1.338(11) . ?
C80 H80 0.9300 . ?
C81 C82 1.380(10) . ?
C81 H81 0.9300 . ?
C82 H82 0.9300 . ?
